data_7708065
loop_
_publ_author_name
'Takimoto, Kazuyoshi'
'Watanabe, Yutaka'
'Yoshida, Jun'
'Sato, Hisako'

_publ_section_title
;
 Five-Coordinate Iridium(III) Complex with \D\L Chirality
;
_journal_name_full 'Dalton Transactions'
_journal_paper_doi 10.1039/D1DT01960K
_journal_year 2021
_chemical_formula_moiety 'C34 H32 Cl Ir N2'
_chemical_formula_sum 'C34 H32 Cl Ir N2'
_chemical_formula_weight 696.26
_space_group_crystal_system triclinic
_space_group_IT_number 2
_space_group_name_Hall '-P 1'
_space_group_name_H-M_alt 'P -1'
_atom_sites_solution_hydrogens geom
_atom_sites_solution_primary dual
_audit_creation_date 2019-12-16
_audit_creation_method
;
Olex2 1.2
(compiled 2018.05.29 svn.r3508 for OlexSys, GUI svn.r5506)
;
_audit_update_record
;
2019-12-26 deposited with the CCDC.	2021-08-16 downloaded from the CCDC.
;
_cell_angle_alpha 79.931(4)
_cell_angle_beta 79.001(4)
_cell_angle_gamma 68.307(6)
_cell_formula_units_Z 2
_cell_length_a 9.4178(6)
_cell_length_b 11.1107(8)
_cell_length_c 14.0254(6)
_cell_measurement_reflns_used 7445
_cell_measurement_temperature 293(2)
_cell_measurement_theta_max 74.4010
_cell_measurement_theta_min 3.2530
_cell_volume 1329.82(15)
_computing_cell_refinement 'CrysAlisPro 1.171.40.57a (Rigaku OD, 2019)'
_computing_data_collection 'CrysAlisPro 1.171.40.57a (Rigaku OD, 2019)'
_computing_data_reduction 'CrysAlisPro 1.171.40.57a (Rigaku OD, 2019)'
_computing_molecular_graphics 'Olex2 (Dolomanov et al., 2009)'
_computing_publication_material 'Olex2 (Dolomanov et al., 2009)'
_computing_structure_refinement 'ShelXL (Sheldrick, 2015)'
_computing_structure_solution 'ShelXT (Sheldrick, 2015)'
_diffrn_ambient_temperature 293(2)
_diffrn_detector 'Hybrid Pixel Array Detector'
_diffrn_detector_area_resol_mean 10.0000
_diffrn_detector_type HyPix
_diffrn_measured_fraction_theta_full 0.996
_diffrn_measured_fraction_theta_max 0.962
_diffrn_measurement_details
;
List of Runs (angles in degrees, time in seconds):

  # Type    Start    End  Width  t~exp~   \w     \q     \k     \f   Frames
#--------------------------------------------------------------------------
  1  \w    -46.00  37.00   0.50    0.05    --  -39.20  91.00-123.00  166
  2  \w    -35.00  36.00   0.50    0.05    --  -39.20  57.00-150.00  142
  3  \w    -68.00 -17.00   0.50    0.14    --  -94.50  30.00-180.00  102
  4  \w    -92.00 -10.00   0.50    0.05    --  -39.20 125.00-120.00  164
  5  \w    -91.00 -31.00   0.50    0.14    --  -94.50 125.00 -30.00  120
  6  \w    -69.00 -17.00   0.50    0.14    --  -94.50  30.00  60.00  104
  7  \w    -59.00 -19.00   0.50    0.05    --  -39.20 -77.00 150.00   80
  8  \w    -13.00  78.00   0.50    0.05    --   39.20 -91.00 123.00  182
  9  \w     77.00 144.00   0.50    0.14    --  109.49 -91.00 123.00  134
 10  \w     77.00 108.00   0.50    0.14    --  109.49 -94.00  60.00   62
 11  \w     42.00  99.00   0.50    0.14    --  109.49-125.00  90.00  114
 12  \w     30.00  74.00   0.50    0.14    --  109.49 -45.00  60.00   88
 13  \w     33.00  75.00   0.50    0.14    --  109.49 -45.00 120.00   84
 14  \w     32.00  68.00   0.50    0.14    --  109.49 -45.00 150.00   72
 15  \w     32.00  61.00   0.50    0.14    --  109.49 -45.00  90.00   58
 16  \w     77.00 173.00   0.50    0.14    --  109.49  30.00  90.00  192
 17  \w    140.00 177.00   0.50    0.14    --  109.49 125.00 -60.00   74
 18  \w    146.00 172.00   0.50    0.14    --  109.49 125.00-150.00   52
 19  \w    109.00 154.00   0.50    0.14    --  109.49  91.00-123.00   90
 20  \w     98.00 125.00   0.50    0.14    --  109.49 125.00 -30.00   54
 21  \w     93.00 118.00   0.50    0.14    --  109.49 125.00 -60.00   50
 22  \w     92.00 176.00   0.50    0.14    --  109.49 125.00  90.00  168
 23  \w     51.00  77.00   0.50    0.14    --  109.49 -45.00-120.00   52
 24  \w     53.00  79.00   0.50    0.14    --  109.49 -94.00 -90.00   52
 25  \w     40.00 116.00   0.50    0.14    --  109.49-125.00 -60.00  152
 26  \w     27.00  52.00   0.50    0.14    --  109.49 -30.00 -90.00   50
 27  \w     27.00  68.00   0.50    0.14    --  109.49 -30.00 -30.00   82
 28  \w     27.00  69.00   0.50    0.14    --  109.49 -30.00-120.00   84
 29  \w     32.00  68.00   0.50    0.14    --  109.49 -30.00-180.00   72
 30  \w     37.00  73.00   0.50    0.14    --  109.49 -45.00-180.00   72
 31  \w     32.00 117.00   0.50    0.14    --  109.49-125.00  30.00  170
 32  \w    -93.00 -66.00   0.50    0.14    --  -94.50 -45.00  30.00   54
 33  \w   -108.00 -83.00   0.50    0.05    --  -39.20-125.00  90.00   50
 34  \w   -115.00 -64.00   0.50    0.05    --  -39.20 -77.00 150.00  102
 35  \w   -124.00 -99.00   0.50    0.14    --  -94.50 -91.00 123.00   50
 36  \w   -172.00 -96.00   0.50    0.14    --  -94.50 -45.00  30.00  152
 37  \w   -108.00 -70.00   0.50    0.05    --  -39.20-125.00 -90.00   76
 38  \w   -110.00 -71.00   0.50    0.05    --  -39.20-125.00-120.00   78
 39  \w   -125.00-100.00   0.50    0.14    --  -94.50  91.00-123.00   50
;
_diffrn_measurement_device 'four-circle diffractometer'
_diffrn_measurement_device_type 'XtaLAB Synergy, Dualflex, HyPix'
_diffrn_measurement_method '\w scans'
_diffrn_orient_matrix_type 'CrysAlisPro convention (1999,Acta A55,543-557)'
_diffrn_orient_matrix_UB_11 -0.0414047000
_diffrn_orient_matrix_UB_12 0.0576279000
_diffrn_orient_matrix_UB_13 -0.1034411000
_diffrn_orient_matrix_UB_21 0.0712904000
_diffrn_orient_matrix_UB_22 0.1045488000
_diffrn_orient_matrix_UB_23 -0.0003535000
_diffrn_orient_matrix_UB_31 0.1574712000
_diffrn_orient_matrix_UB_32 -0.0911793000
_diffrn_orient_matrix_UB_33 -0.0445721000
_diffrn_radiation_monochromator mirror
_diffrn_radiation_probe x-ray
_diffrn_radiation_type CuK\a
_diffrn_radiation_wavelength 1.54184
_diffrn_reflns_av_R_equivalents 0.0426
_diffrn_reflns_av_unetI/netI 0.0490
_diffrn_reflns_Laue_measured_fraction_full 0.996
_diffrn_reflns_Laue_measured_fraction_max 0.962
_diffrn_reflns_limit_h_max 11
_diffrn_reflns_limit_h_min -10
_diffrn_reflns_limit_k_max 13
_diffrn_reflns_limit_k_min -13
_diffrn_reflns_limit_l_max 17
_diffrn_reflns_limit_l_min -17
_diffrn_reflns_number 13583
_diffrn_reflns_point_group_measured_fraction_full 0.996
_diffrn_reflns_point_group_measured_fraction_max 0.962
_diffrn_reflns_theta_full 67.684
_diffrn_reflns_theta_max 74.686
_diffrn_reflns_theta_min 3.231
_diffrn_source 'micro-focus sealed X-ray tube'
_diffrn_source_type 'PhotonJet (Cu) X-ray Source'
_exptl_absorpt_coefficient_mu 10.838
_exptl_absorpt_correction_T_max 0.766
_exptl_absorpt_correction_T_min 0.384
_exptl_absorpt_correction_type gaussian
_exptl_absorpt_process_details
;
CrysAlisPro 1.171.40.57a (Rigaku Oxford Diffraction, 2019)
Numerical absorption correction based on gaussian integration over
			a multifaceted crystal model
Empirical absorption correction using spherical harmonics,
 implemented in SCALE3 ABSPACK scaling algorithm.
;
_exptl_crystal_colour orange
_exptl_crystal_colour_primary orange
_exptl_crystal_density_diffrn 1.739
_exptl_crystal_description plate
_exptl_crystal_F_000 688
_exptl_crystal_recrystallization_method 'Re-crystallisation from solvent: dichloromethane'
_exptl_crystal_size_max 0.157
_exptl_crystal_size_mid 0.095
_exptl_crystal_size_min 0.06
_refine_diff_density_max 1.096
_refine_diff_density_min -1.126
_refine_diff_density_rms 0.119
_refine_ls_extinction_method none
_refine_ls_goodness_of_fit_ref 1.072
_refine_ls_hydrogen_treatment constr
_refine_ls_matrix_type full
_refine_ls_number_parameters 345
_refine_ls_number_reflns 5254
_refine_ls_number_restraints 0
_refine_ls_restrained_S_all 1.072
_refine_ls_R_factor_all 0.0324
_refine_ls_R_factor_gt 0.0294
_refine_ls_shift/su_max 0.002
_refine_ls_shift/su_mean 0.000
_refine_ls_structure_factor_coef Fsqd
_refine_ls_weighting_details 'w=1/[\s^2^(Fo^2^)+(0.0196P)^2^+2.6299P] where P=(Fo^2^+2Fc^2^)/3'
_refine_ls_weighting_scheme calc
_refine_ls_wR_factor_gt 0.0721
_refine_ls_wR_factor_ref 0.0739
_reflns_Friedel_coverage 0.000
_reflns_number_gt 4941
_reflns_number_total 5254
_reflns_threshold_expression 'I > 2\s(I)'
_cod_data_source_file d1dt01960k2.cif
_cod_data_source_block exp_73
_cod_database_code 7708065
_shelx_shelxl_version_number 2017/1
_chemical_oxdiff_formula 'C34 H32 Ir N2 Cl'
_chemical_oxdiff_usercomment YG129
_shelx_space_group_comment
;
The symmetry employed for this shelxl refinement is uniquely defined
by the following loop, which should always be used as a source of
symmetry information in preference to the above space-group names.
They are only intended as comments.
;
_shelx_estimated_absorpt_t_max 0.562
_shelx_estimated_absorpt_t_min 0.281
_reflns_odcompleteness_completeness 99.79
_reflns_odcompleteness_iscentric 1
_reflns_odcompleteness_theta 66.97
_olex2_refinement_description
;
1. Fixed Uiso
 At 1.2 times of:
  All C(H) groups, All C(H,H) groups
 At 1.5 times of:
  All C(H,H,H) groups
2.a Secondary CH2 refined with riding coordinates:
 C11(H11A,H11B), C12(H12A,H12B), C32(H32A,H32B), C31(H31A,H31B), C13(H13A,
 H13B), C33(H33A,H33B)
2.b Aromatic/amide H refined with riding coordinates:
 C6(H6), C3(H3), C4(H4), C23(H23), C9(H9), C8(H8), C5(H5), C29(H29), C25(H25),
 C26(H26), C28(H28), C24(H24), C27(H27), C7(H7)
2.c Idealised Me refined as rotating group:
 C34(H34A,H34B,H34C), C14(H14A,H14B,H14C)
;
_olex2_submission_special_instructions 'No special instructions were received'
_oxdiff_exptl_absorpt_empirical_details
;
Empirical correction (ABSPACK) includes:
- Absorption correction using spherical harmonics
- Frame scaling
;
_oxdiff_exptl_absorpt_empirical_full_max 1.659
_oxdiff_exptl_absorpt_empirical_full_min 0.754

loop_
_space_group_symop_operation_xyz
'x, y, z'
'-x, -y, -z'

loop_
_atom_site_label
_atom_site_type_symbol
_atom_site_fract_x
_atom_site_fract_y
_atom_site_fract_z
_atom_site_U_iso_or_equiv
_atom_site_adp_type
_atom_site_occupancy
_atom_site_site_symmetry_order
_atom_site_calc_flag
_atom_site_refinement_flags_posn
_atom_site_refinement_flags_adp
_atom_site_refinement_flags_occupancy
_atom_site_disorder_assembly
_atom_site_disorder_group
Ir1 Ir 0.63240(2) 0.67590(2) 0.75916(2) 0.02332(7) Uani 1 1 d . . . . .
Cl1 Cl 0.52395(12) 0.89682(9) 0.80481(7) 0.0293(2) Uani 1 1 d . . . . .
N21 N 0.6829(4) 0.5627(3) 0.8942(2) 0.0253(7) Uani 1 1 d . . . . .
N1 N 0.5987(4) 0.7589(3) 0.6185(2) 0.0233(7) Uani 1 1 d . . . . .
C1A C 0.7345(5) 0.7392(4) 0.5568(3) 0.0234(8) Uani 1 1 d . . . . .
C10 C 0.8498(5) 0.6095(4) 0.6982(3) 0.0245(8) Uani 1 1 d . . . . .
C21A C 0.6664(5) 0.4431(4) 0.8987(3) 0.0288(9) Uani 1 1 d . . . . .
C6 C 1.0224(5) 0.6921(4) 0.4412(3) 0.0291(9) Uani 1 1 d . . . . .
H6 H 1.117765 0.678875 0.402761 0.035 Uiso 1 1 calc R . . . .
C3 C 0.4640(5) 0.8688(4) 0.4837(3) 0.0267(8) Uani 1 1 d . . . . .
H3 H 0.370530 0.910853 0.459277 0.032 Uiso 1 1 calc R . . . .
C30A C 0.6281(5) 0.4158(4) 0.8138(3) 0.0282(8) Uani 1 1 d . . . . .
C10A C 0.8703(5) 0.6596(4) 0.5991(3) 0.0251(8) Uani 1 1 d . . . . .
C4A C 0.7412(5) 0.7883(4) 0.4574(3) 0.0243(8) Uani 1 1 d . . . . .
C6A C 1.0164(5) 0.6365(4) 0.5422(3) 0.0258(8) Uani 1 1 d . . . . .
C2 C 0.4643(5) 0.8186(4) 0.5832(3) 0.0258(8) Uani 1 1 d . . . . .
C4 C 0.6007(5) 0.8563(4) 0.4217(3) 0.0279(8) Uani 1 1 d . . . . .
H4 H 0.599057 0.892973 0.356868 0.033 Uiso 1 1 calc R . . . .
C23 C 0.7541(5) 0.4984(5) 1.0549(3) 0.0332(9) Uani 1 1 d . . . . .
H23 H 0.784608 0.518401 1.107648 0.040 Uiso 1 1 calc R . . . .
C26A C 0.6068(5) 0.2964(4) 0.8135(3) 0.0317(9) Uani 1 1 d . . . . .
C9 C 0.9799(5) 0.5285(4) 0.7401(3) 0.0286(8) Uani 1 1 d . . . . .
H9 H 0.970305 0.489615 0.804208 0.034 Uiso 1 1 calc R . . . .
C24A C 0.6886(5) 0.3505(4) 0.9811(3) 0.0303(9) Uani 1 1 d . . . . .
C8 C 1.1269(5) 0.5060(4) 0.6839(3) 0.0300(9) Uani 1 1 d . . . . .
H8 H 1.213956 0.454267 0.712921 0.036 Uiso 1 1 calc R . . . .
C11 C 0.3205(5) 0.8244(5) 0.6539(3) 0.0314(9) Uani 1 1 d . . . . .
H11A H 0.316303 0.872364 0.706528 0.038 Uiso 1 1 calc R . . . .
H11B H 0.329945 0.736109 0.682430 0.038 Uiso 1 1 calc R . . . .
C5 C 0.8918(5) 0.7632(4) 0.4010(3) 0.0310(9) Uani 1 1 d . . . . .
H5 H 0.899955 0.796609 0.335429 0.037 Uiso 1 1 calc R . . . .
C30 C 0.6124(4) 0.5120(4) 0.7327(3) 0.0259(8) Uani 1 1 d . . . . .
C29 C 0.5719(5) 0.4872(4) 0.6503(3) 0.0287(8) Uani 1 1 d . . . . .
H29 H 0.558978 0.549072 0.595646 0.034 Uiso 1 1 calc R . . . .
C12 C 0.1680(5) 0.8859(4) 0.6131(3) 0.0302(9) Uani 1 1 d . . . . .
H12A H 0.169127 0.837984 0.561211 0.036 Uiso 1 1 calc R . . . .
H12B H 0.155622 0.974876 0.585183 0.036 Uiso 1 1 calc R . . . .
C25 C 0.6665(6) 0.2302(5) 0.9795(3) 0.0362(10) Uani 1 1 d . . . . .
H25 H 0.678716 0.169105 1.034642 0.043 Uiso 1 1 calc R . . . .
C26 C 0.6283(5) 0.2036(5) 0.8997(4) 0.0355(10) Uani 1 1 d . . . . .
H26 H 0.615633 0.124324 0.900455 0.043 Uiso 1 1 calc R . . . .
C32 C 0.8259(6) 0.7346(5) 1.0449(3) 0.0349(10) Uani 1 1 d . . . . .
H32A H 0.750078 0.738097 1.102846 0.042 Uiso 1 1 calc R . . . .
H32B H 0.918886 0.661412 1.057431 0.042 Uiso 1 1 calc R . . . .
C22 C 0.7312(5) 0.5892(4) 0.9691(3) 0.0305(9) Uani 1 1 d . . . . .
C28 C 0.5499(5) 0.3684(5) 0.6488(3) 0.0329(9) Uani 1 1 d . . . . .
H28 H 0.522939 0.353406 0.592680 0.040 Uiso 1 1 calc R . . . .
C24 C 0.7320(6) 0.3826(5) 1.0608(3) 0.0361(10) Uani 1 1 d . . . . .
H24 H 0.745790 0.324880 1.117769 0.043 Uiso 1 1 calc R . . . .
C27 C 0.5673(5) 0.2748(4) 0.7277(4) 0.0329(9) Uani 1 1 d . . . . .
H27 H 0.553121 0.197148 0.724696 0.040 Uiso 1 1 calc R . . . .
C7 C 1.1460(5) 0.5581(4) 0.5874(3) 0.0304(9) Uani 1 1 d . . . . .
H7 H 1.244491 0.541173 0.552501 0.036 Uiso 1 1 calc R . . . .
C34 C 0.9109(6) 0.8900(5) 1.1132(4) 0.0408(11) Uani 1 1 d . . . . .
H34A H 0.938852 0.966628 1.095449 0.061 Uiso 1 1 calc GR . . . .
H34B H 0.997928 0.817712 1.133667 0.061 Uiso 1 1 calc GR . . . .
H34C H 0.826940 0.904875 1.165874 0.061 Uiso 1 1 calc GR . . . .
C31 C 0.7642(6) 0.7132(5) 0.9590(3) 0.0363(10) Uani 1 1 d . . . . .
H31A H 0.669791 0.785836 0.948637 0.044 Uiso 1 1 calc R . . . .
H31B H 0.838486 0.715100 0.900970 0.044 Uiso 1 1 calc R . . . .
C13 C 0.0311(5) 0.8860(5) 0.6924(4) 0.0357(10) Uani 1 1 d . . . . .
H13A H 0.037342 0.796689 0.714865 0.043 Uiso 1 1 calc R . . . .
H13B H 0.037158 0.924659 0.747658 0.043 Uiso 1 1 calc R . . . .
C14 C -0.1226(6) 0.9609(5) 0.6556(4) 0.0440(12) Uani 1 1 d . . . . .
H14A H -0.126826 0.926036 0.598629 0.066 Uiso 1 1 calc GR . . . .
H14B H -0.133562 1.051192 0.639129 0.066 Uiso 1 1 calc GR . . . .
H14C H -0.204785 0.953000 0.705691 0.066 Uiso 1 1 calc GR . . . .
C33 C 0.8619(7) 0.8598(5) 1.0255(4) 0.0402(11) Uani 1 1 d . . . . .
H33A H 0.771257 0.931595 1.007152 0.048 Uiso 1 1 calc R . . . .
H33B H 0.943849 0.852879 0.970795 0.048 Uiso 1 1 calc R . . . .

loop_
_atom_site_aniso_label
_atom_site_aniso_U_11
_atom_site_aniso_U_22
_atom_site_aniso_U_33
_atom_site_aniso_U_23
_atom_site_aniso_U_13
_atom_site_aniso_U_12
Ir1 0.02490(10) 0.02530(10) 0.01921(10) 0.00087(6) -0.00444(6) -0.00897(7)
Cl1 0.0364(5) 0.0266(4) 0.0237(4) -0.0003(3) -0.0084(4) -0.0086(4)
N21 0.0267(17) 0.0278(17) 0.0194(16) 0.0026(13) -0.0058(13) -0.0082(13)
N1 0.0261(16) 0.0244(16) 0.0198(16) 0.0004(13) -0.0062(13) -0.0089(13)
C1A 0.029(2) 0.0251(19) 0.0194(18) 0.0001(15) -0.0046(15) -0.0140(16)
C10 0.0240(19) 0.0259(19) 0.0245(19) -0.0010(15) -0.0045(15) -0.0102(15)
C21A 0.0242(19) 0.030(2) 0.030(2) 0.0018(17) -0.0003(16) -0.0103(16)
C6 0.030(2) 0.034(2) 0.028(2) -0.0006(17) -0.0006(17) -0.0188(17)
C3 0.029(2) 0.0259(19) 0.028(2) -0.0021(16) -0.0122(16) -0.0085(16)
C30A 0.0223(19) 0.031(2) 0.029(2) -0.0018(17) -0.0001(16) -0.0103(16)
C10A 0.0257(19) 0.0270(19) 0.0243(19) -0.0035(15) -0.0070(15) -0.0091(16)
C4A 0.033(2) 0.0264(19) 0.0177(18) 0.0006(14) -0.0080(15) -0.0147(16)
C6A 0.027(2) 0.028(2) 0.024(2) -0.0048(16) -0.0031(16) -0.0111(16)
C2 0.0245(19) 0.0271(19) 0.026(2) -0.0016(15) -0.0052(16) -0.0092(15)
C4 0.038(2) 0.028(2) 0.0205(19) -0.0003(15) -0.0110(17) -0.0124(17)
C23 0.038(2) 0.036(2) 0.026(2) -0.0019(18) -0.0073(18) -0.0122(19)
C26A 0.025(2) 0.032(2) 0.036(2) -0.0018(18) -0.0031(17) -0.0085(17)
C9 0.028(2) 0.032(2) 0.026(2) -0.0004(16) -0.0081(16) -0.0097(17)
C24A 0.031(2) 0.031(2) 0.027(2) -0.0005(17) -0.0019(17) -0.0106(17)
C8 0.024(2) 0.036(2) 0.030(2) -0.0029(17) -0.0089(17) -0.0084(17)
C11 0.032(2) 0.039(2) 0.025(2) 0.0026(17) -0.0076(17) -0.0153(18)
C5 0.043(2) 0.034(2) 0.0191(19) -0.0009(16) -0.0033(17) -0.0171(19)
C30 0.0205(18) 0.0247(19) 0.030(2) -0.0002(16) -0.0021(15) -0.0072(15)
C29 0.028(2) 0.029(2) 0.028(2) -0.0018(16) -0.0026(16) -0.0099(16)
C12 0.029(2) 0.027(2) 0.037(2) 0.0017(17) -0.0088(18) -0.0125(16)
C25 0.042(3) 0.031(2) 0.030(2) 0.0050(18) -0.0017(19) -0.0119(19)
C26 0.038(2) 0.030(2) 0.039(3) 0.0007(19) -0.0013(19) -0.0164(19)
C32 0.040(2) 0.040(2) 0.026(2) -0.0007(18) -0.0063(18) -0.0150(19)
C22 0.033(2) 0.034(2) 0.0211(19) -0.0018(16) -0.0058(16) -0.0069(17)
C28 0.029(2) 0.037(2) 0.035(2) -0.0078(19) -0.0092(18) -0.0097(18)
C24 0.040(3) 0.038(2) 0.026(2) 0.0055(18) -0.0049(18) -0.012(2)
C27 0.032(2) 0.026(2) 0.044(3) -0.0061(18) -0.0052(19) -0.0137(17)
C7 0.029(2) 0.038(2) 0.026(2) -0.0066(17) 0.0008(16) -0.0134(17)
C34 0.052(3) 0.046(3) 0.033(2) -0.005(2) -0.013(2) -0.024(2)
C31 0.042(3) 0.037(2) 0.028(2) 0.0027(18) -0.0117(19) -0.011(2)
C13 0.027(2) 0.041(2) 0.038(2) -0.004(2) -0.0055(18) -0.0104(19)
C14 0.028(2) 0.041(3) 0.060(3) -0.002(2) -0.008(2) -0.009(2)
C33 0.057(3) 0.041(3) 0.031(2) 0.0015(19) -0.019(2) -0.024(2)

loop_
_atom_type_symbol
_atom_type_description
_atom_type_scat_dispersion_real
_atom_type_scat_dispersion_imag
_atom_type_scat_source
C C 0.0181 0.0091 'International Tables Vol C Tables 4.2.6.8 and 6.1.1.4'
H H 0.0000 0.0000 'International Tables Vol C Tables 4.2.6.8 and 6.1.1.4'
Cl Cl 0.3639 0.7018 'International Tables Vol C Tables 4.2.6.8 and 6.1.1.4'
Ir Ir -4.7710 6.5667 'International Tables Vol C Tables 4.2.6.8 and 6.1.1.4'
N N 0.0311 0.0180 'International Tables Vol C Tables 4.2.6.8 and 6.1.1.4'

loop_
_exptl_crystal_face_index_h
_exptl_crystal_face_index_k
_exptl_crystal_face_index_l
_exptl_crystal_face_perp_dist
3 -4 -3 0.0281
4 6 -1 0.0180
-5 2 3 0.0767
-5 -5 1 0.0485
4 6 4 0.0243
3 6 6 0.0328
-5 -5 -5 0.0283
0 -5 -6 0.0193
-2 0 7 0.0588
-2 4 -5 0.0711
5 -2 0 0.0370

loop_
_geom_angle_atom_site_label_1
_geom_angle_atom_site_label_2
_geom_angle_atom_site_label_3
_geom_angle
_geom_angle_site_symmetry_1
_geom_angle_site_symmetry_3
_geom_angle_publ_flag
N21 Ir1 Cl1 102.27(10) . . ?
N1 Ir1 Cl1 86.68(9) . . ?
N1 Ir1 N21 171.04(13) . . ?
C10 Ir1 Cl1 119.21(12) . . ?
C10 Ir1 N21 92.65(15) . . ?
C10 Ir1 N1 82.37(15) . . ?
C10 Ir1 C30 87.75(16) . . ?
C30 Ir1 Cl1 152.28(11) . . ?
C30 Ir1 N21 81.26(16) . . ?
C30 Ir1 N1 91.07(15) . . ?
C21A N21 Ir1 111.1(3) . . ?
C22 N21 Ir1 129.7(3) . . ?
C22 N21 C21A 119.2(4) . . ?
C1A N1 Ir1 112.4(3) . . ?
C2 N1 Ir1 127.5(3) . . ?
C2 N1 C1A 119.9(3) . . ?
N1 C1A C10A 115.4(4) . . ?
N1 C1A C4A 122.9(4) . . ?
C4A C1A C10A 121.7(4) . . ?
C10A C10 Ir1 112.5(3) . . ?
C9 C10 Ir1 129.4(3) . . ?
C9 C10 C10A 118.0(4) . . ?
N21 C21A C30A 116.7(4) . . ?
N21 C21A C24A 123.0(4) . . ?
C24A C21A C30A 120.3(4) . . ?
C6A C6 H6 119.3 . . ?
C5 C6 H6 119.3 . . ?
C5 C6 C6A 121.5(4) . . ?
C2 C3 H3 119.5 . . ?
C4 C3 H3 119.5 . . ?
C4 C3 C2 121.0(4) . . ?
C26A C30A C21A 119.9(4) . . ?
C30 C30A C21A 117.0(4) . . ?
C30 C30A C26A 123.0(4) . . ?
C10 C10A C1A 117.0(4) . . ?
C10 C10A C6A 123.2(4) . . ?
C6A C10A C1A 119.8(4) . . ?
C1A C4A C5 117.3(4) . . ?
C4 C4A C1A 117.0(4) . . ?
C4 C4A C5 125.7(4) . . ?
C10A C6A C6 118.0(4) . . ?
C7 C6A C6 124.5(4) . . ?
C7 C6A C10A 117.5(4) . . ?
N1 C2 C3 119.5(4) . . ?
N1 C2 C11 116.6(4) . . ?
C3 C2 C11 123.8(4) . . ?
C3 C4 C4A 119.5(4) . . ?
C3 C4 H4 120.3 . . ?
C4A C4 H4 120.3 . . ?
C22 C23 H23 119.5 . . ?
C24 C23 H23 119.5 . . ?
C24 C23 C22 120.9(4) . . ?
C30A C26A C26 118.6(4) . . ?
C27 C26A C30A 117.7(4) . . ?
C27 C26A C26 123.8(4) . . ?
C10 C9 H9 120.5 . . ?
C10 C9 C8 119.1(4) . . ?
C8 C9 H9 120.5 . . ?
C21A C24A C25 118.9(4) . . ?
C21A C24A C24 116.9(4) . . ?
C24 C24A C25 124.1(4) . . ?
C9 C8 H8 118.8 . . ?
C7 C8 C9 122.4(4) . . ?
C7 C8 H8 118.8 . . ?
C2 C11 H11A 108.1 . . ?
C2 C11 H11B 108.1 . . ?
C2 C11 C12 116.8(4) . . ?
H11A C11 H11B 107.3 . . ?
C12 C11 H11A 108.1 . . ?
C12 C11 H11B 108.1 . . ?
C6 C5 C4A 121.7(4) . . ?
C6 C5 H5 119.2 . . ?
C4A C5 H5 119.2 . . ?
C30A C30 Ir1 113.6(3) . . ?
C29 C30 Ir1 128.7(3) . . ?
C29 C30 C30A 117.3(4) . . ?
C30 C29 H29 119.8 . . ?
C30 C29 C28 120.4(4) . . ?
C28 C29 H29 119.8 . . ?
C11 C12 H12A 109.3 . . ?
C11 C12 H12B 109.3 . . ?
C11 C12 C13 111.6(4) . . ?
H12A C12 H12B 108.0 . . ?
C13 C12 H12A 109.3 . . ?
C13 C12 H12B 109.3 . . ?
C24A C25 H25 119.3 . . ?
C26 C25 C24A 121.4(4) . . ?
C26 C25 H25 119.3 . . ?
C26A C26 H26 119.6 . . ?
C25 C26 C26A 120.8(4) . . ?
C25 C26 H26 119.6 . . ?
H32A C32 H32B 107.9 . . ?
C31 C32 H32A 109.3 . . ?
C31 C32 H32B 109.3 . . ?
C33 C32 H32A 109.3 . . ?
C33 C32 H32B 109.3 . . ?
C33 C32 C31 111.8(4) . . ?
N21 C22 C23 119.8(4) . . ?
N21 C22 C31 118.7(4) . . ?
C23 C22 C31 121.6(4) . . ?
C29 C28 H28 119.1 . . ?
C27 C28 C29 121.7(4) . . ?
C27 C28 H28 119.1 . . ?
C23 C24 C24A 120.0(4) . . ?
C23 C24 H24 120.0 . . ?
C24A C24 H24 120.0 . . ?
C26A C27 H27 120.1 . . ?
C28 C27 C26A 119.8(4) . . ?
C28 C27 H27 120.1 . . ?
C6A C7 H7 120.1 . . ?
C8 C7 C6A 119.8(4) . . ?
C8 C7 H7 120.1 . . ?
H34A C34 H34B 109.5 . . ?
H34A C34 H34C 109.5 . . ?
H34B C34 H34C 109.5 . . ?
C33 C34 H34A 109.5 . . ?
C33 C34 H34B 109.5 . . ?
C33 C34 H34C 109.5 . . ?
C32 C31 H31A 108.3 . . ?
C32 C31 H31B 108.3 . . ?
C22 C31 C32 116.1(4) . . ?
C22 C31 H31A 108.3 . . ?
C22 C31 H31B 108.3 . . ?
H31A C31 H31B 107.4 . . ?
C12 C13 H13A 109.2 . . ?
C12 C13 H13B 109.2 . . ?
H13A C13 H13B 107.9 . . ?
C14 C13 C12 112.2(4) . . ?
C14 C13 H13A 109.2 . . ?
C14 C13 H13B 109.2 . . ?
C13 C14 H14A 109.5 . . ?
C13 C14 H14B 109.5 . . ?
C13 C14 H14C 109.5 . . ?
H14A C14 H14B 109.5 . . ?
H14A C14 H14C 109.5 . . ?
H14B C14 H14C 109.5 . . ?
C32 C33 C34 113.1(4) . . ?
C32 C33 H33A 108.9 . . ?
C32 C33 H33B 108.9 . . ?
C34 C33 H33A 108.9 . . ?
C34 C33 H33B 108.9 . . ?
H33A C33 H33B 107.8 . . ?

loop_
_geom_bond_atom_site_label_1
_geom_bond_atom_site_label_2
_geom_bond_distance
_geom_bond_site_symmetry_2
_geom_bond_publ_flag
Ir1 Cl1 2.4341(10) . ?
Ir1 N21 2.112(3) . ?
Ir1 N1 2.057(3) . ?
Ir1 C10 1.975(4) . ?
Ir1 C30 2.001(4) . ?
N21 C21A 1.384(6) . ?
N21 C22 1.336(6) . ?
N1 C1A 1.367(5) . ?
N1 C2 1.338(5) . ?
C1A C10A 1.429(6) . ?
C1A C4A 1.403(5) . ?
C10 C10A 1.409(6) . ?
C10 C9 1.390(6) . ?
C21A C30A 1.419(6) . ?
C21A C24A 1.398(6) . ?
C6 H6 0.9300 . ?
C6 C6A 1.442(6) . ?
C6 C5 1.358(7) . ?
C3 H3 0.9300 . ?
C3 C2 1.410(6) . ?
C3 C4 1.383(6) . ?
C30A C26A 1.413(6) . ?
C30A C30 1.407(6) . ?
C10A C6A 1.410(6) . ?
C4A C4 1.398(6) . ?
C4A C5 1.440(6) . ?
C6A C7 1.402(6) . ?
C2 C11 1.506(6) . ?
C4 H4 0.9300 . ?
C23 H23 0.9300 . ?
C23 C22 1.424(6) . ?
C23 C24 1.364(7) . ?
C26A C26 1.439(7) . ?
C26A C27 1.407(7) . ?
C9 H9 0.9300 . ?
C9 C8 1.414(6) . ?
C24A C25 1.431(7) . ?
C24A C24 1.402(7) . ?
C8 H8 0.9300 . ?
C8 C7 1.382(6) . ?
C11 H11A 0.9700 . ?
C11 H11B 0.9700 . ?
C11 C12 1.520(6) . ?
C5 H5 0.9300 . ?
C30 C29 1.384(6) . ?
C29 H29 0.9300 . ?
C29 C28 1.414(6) . ?
C12 H12A 0.9700 . ?
C12 H12B 0.9700 . ?
C12 C13 1.534(6) . ?
C25 H25 0.9300 . ?
C25 C26 1.347(7) . ?
C26 H26 0.9300 . ?
C32 H32A 0.9700 . ?
C32 H32B 0.9700 . ?
C32 C31 1.521(6) . ?
C32 C33 1.518(7) . ?
C22 C31 1.499(7) . ?
C28 H28 0.9300 . ?
C28 C27 1.369(7) . ?
C24 H24 0.9300 . ?
C27 H27 0.9300 . ?
C7 H7 0.9300 . ?
C34 H34A 0.9600 . ?
C34 H34B 0.9600 . ?
C34 H34C 0.9600 . ?
C34 C33 1.521(6) . ?
C31 H31A 0.9700 . ?
C31 H31B 0.9700 . ?
C13 H13A 0.9700 . ?
C13 H13B 0.9700 . ?
C13 C14 1.516(6) . ?
C14 H14A 0.9600 . ?
C14 H14B 0.9600 . ?
C14 H14C 0.9600 . ?
C33 H33A 0.9700 . ?
C33 H33B 0.9700 . ?

loop_
_exptl_oxdiff_crystal_face_indexfrac_h
_exptl_oxdiff_crystal_face_indexfrac_k
_exptl_oxdiff_crystal_face_indexfrac_l
_exptl_oxdiff_crystal_face_x
_exptl_oxdiff_crystal_face_y
_exptl_oxdiff_crystal_face_z
2.8038 -4.3152 -2.9470 -0.0599 -0.2502 0.9663
4.3815 6.2102 -0.5254 0.2308 0.9618 0.1471
-4.5135 1.5323 3.0387 -0.0391 -0.1626 -0.9859
-5.2100 -4.7265 1.4619 -0.2079 -0.8661 -0.4546
4.4111 6.3981 3.5597 -0.1821 0.9821 -0.0474
2.9803 5.8621 6.3949 -0.4471 0.8231 -0.3502
-5.0980 -4.8829 -5.2582 0.4736 -0.8721 -0.1232
0.1698 -5.3766 -5.9411 0.2977 -0.5479 0.7818
-2.4903 -0.2043 7.4504 -0.6793 -0.2015 -0.7056
-2.4237 3.9370 -4.6869 0.8121 0.2405 -0.5317
4.6083 -2.3732 0.0829 -0.3361 0.0804 0.9384
